data_7037286
loop_
_publ_author_name
'Hanf, Schirin'
'Garc\'ia-Rodr\'iguez, Ra\'ul'
'Bond, Andrew D.'
'Hey-Hawkins, Evamarie'
'Wright, Dominic S.'

_publ_section_title
;
 Sterically-constrained tripodal phosphorus-bridged tris-pyridyl ligands.
;
_journal_issue 1
_journal_name_full 'Dalton transactions (Cambridge, England : 2003)'
_journal_page_first 276
_journal_page_last 283
_journal_paper_doi 10.1039/c5dt04155d
_journal_volume 45
_journal_year 2015
_chemical_formula_moiety 'C19 H18 Cl F3 Fe N3 O3 P S, C4 H8 O'
_chemical_formula_sum 'C23 H26 Cl F3 Fe N3 O4 P S'
_chemical_formula_weight 619.80
_space_group_crystal_system monoclinic
_space_group_IT_number 13
_space_group_name_Hall '-P 2yc'
_space_group_name_H-M_alt 'P 1 2/c 1'
_symmetry_space_group_name_Hall '-P 2yc'
_symmetry_space_group_name_H-M 'P 1 2/c 1'
_atom_sites_solution_hydrogens geom
_audit_creation_method SHELXL-2013
_audit_update_record
;
2015-10-16 deposited with the CCDC.
2015-11-16 downloaded from the CCDC.
;
_cell_angle_alpha 90
_cell_angle_beta 95.0326(12)
_cell_angle_gamma 90
_cell_formula_units_Z 4
_cell_length_a 13.7879(4)
_cell_length_b 8.6473(2)
_cell_length_c 22.5638(6)
_cell_measurement_reflns_used 9884
_cell_measurement_temperature 180(2)
_cell_measurement_theta_max 66.67
_cell_measurement_theta_min 3.22
_cell_volume 2679.87(12)
_computing_cell_refinement 'SAINT (Bruker, 2014)'
_computing_data_collection 'APEX2 (Bruker, 2014)'
_computing_data_reduction SAINT
_computing_molecular_graphics 'Mercury (Macrae et al., 2008)'
_computing_publication_material SHELXL
_computing_structure_refinement 'SHELXL (Sheldrick, 2015)'
_computing_structure_solution 'SHELXT (Sheldrick, 2015)'
_diffrn_ambient_temperature 180(2)
_diffrn_measured_fraction_theta_full 0.998
_diffrn_measured_fraction_theta_max 0.998
_diffrn_measurement_device_type 'Bruker D8-QUEST PHOTON-100'
_diffrn_measurement_method '\w and \f-scans'
_diffrn_radiation_type CuK\a
_diffrn_radiation_wavelength 1.54178
_diffrn_reflns_av_R_equivalents 0.0363
_diffrn_reflns_av_unetI/netI 0.0213
_diffrn_reflns_laue_measured_fraction_full 0.998
_diffrn_reflns_laue_measured_fraction_max 0.998
_diffrn_reflns_limit_h_max 16
_diffrn_reflns_limit_h_min -16
_diffrn_reflns_limit_k_max 10
_diffrn_reflns_limit_k_min -10
_diffrn_reflns_limit_l_max 26
_diffrn_reflns_limit_l_min -25
_diffrn_reflns_number 32629
_diffrn_reflns_point_group_measured_fraction_full 0.998
_diffrn_reflns_point_group_measured_fraction_max 0.998
_diffrn_reflns_theta_full 66.664
_diffrn_reflns_theta_max 66.664
_diffrn_reflns_theta_min 3.218
_diffrn_source 'Incoatec I\mS Cu microsource'
_exptl_absorpt_coefficient_mu 7.225
_exptl_absorpt_correction_T_max 0.7528
_exptl_absorpt_correction_T_min 0.5131
_exptl_absorpt_correction_type multi-scan
_exptl_absorpt_process_details 'SADABS (Bruker, 2014)'
_exptl_crystal_colour yellow
_exptl_crystal_density_diffrn 1.536
_exptl_crystal_description block
_exptl_crystal_F_000 1272
_exptl_crystal_size_max 0.190
_exptl_crystal_size_mid 0.100
_exptl_crystal_size_min 0.090
_refine_diff_density_max 0.319
_refine_diff_density_min -0.411
_refine_diff_density_rms 0.063
_refine_ls_extinction_method none
_refine_ls_goodness_of_fit_ref 1.060
_refine_ls_hydrogen_treatment constr
_refine_ls_matrix_type full
_refine_ls_number_parameters 356
_refine_ls_number_reflns 4745
_refine_ls_number_restraints 21
_refine_ls_restrained_S_all 1.073
_refine_ls_R_factor_all 0.0424
_refine_ls_R_factor_gt 0.0359
_refine_ls_shift/su_max 0.001
_refine_ls_shift/su_mean 0.000
_refine_ls_structure_factor_coef Fsqd
_refine_ls_weighting_details 'w=1/[\s^2^(Fo^2^)+(0.0452P)^2^+1.8986P] where P=(Fo^2^+2Fc^2^)/3'
_refine_ls_weighting_scheme calc
_refine_ls_wR_factor_gt 0.0889
_refine_ls_wR_factor_ref 0.0935
_reflns_Friedel_coverage 0.000
_reflns_number_gt 4204
_reflns_number_total 4745
_reflns_threshold_expression 'I > 2\s(I)'
_cod_data_source_file c5dt04155d2.cif
_cod_data_source_block 6_THF
_cod_depositor_comments 'Adding full bibliography for 7037282--7037287.cif.'
_cod_database_code 7037286
_shelx_space_group_comment
;
The symmetry employed for this shelxl refinement is uniquely defined
by the following loop, which should always be used as a source of
symmetry information in preference to the above space-group names.
They are only intended as comments.
;
_shelx_estimated_absorpt_t_min 0.341
_shelx_estimated_absorpt_t_max 0.562

loop_
_space_group_symop_operation_xyz
'x, y, z'
'-x, y, -z+1/2'
'-x, -y, -z'
'x, -y, z-1/2'

loop_
_atom_site_label
_atom_site_type_symbol
_atom_site_fract_x
_atom_site_fract_y
_atom_site_fract_z
_atom_site_U_iso_or_equiv
_atom_site_adp_type
_atom_site_occupancy
_atom_site_site_symmetry_order
_atom_site_calc_flag
_atom_site_refinement_flags_posn
_atom_site_refinement_flags_adp
_atom_site_refinement_flags_occupancy
_atom_site_disorder_assembly
_atom_site_disorder_group
Fe1 Fe 0.75053(3) 0.23854(4) 0.37127(2) 0.03482(12) Uani 1 1 d . . . . .
Cl1 Cl 0.69871(7) 0.47016(9) 0.33885(3) 0.0754(3) Uani 1 1 d . . . . .
P1 P 0.85433(4) -0.10669(7) 0.37926(3) 0.03592(16) Uani 1 1 d . . . . .
N1 N 0.89801(13) 0.2050(2) 0.40327(8) 0.0293(4) Uani 1 1 d . . . . .
N2 N 0.76758(17) 0.0895(3) 0.29070(9) 0.0467(5) Uani 1 1 d . . . . .
N3 N 0.68133(13) 0.0441(2) 0.40224(9) 0.0361(4) Uani 1 1 d . . . . .
C11 C 0.92970(15) 0.0568(2) 0.40685(9) 0.0285(5) Uani 1 1 d . . . . .
C12 C 1.02440(16) 0.0193(3) 0.42738(10) 0.0353(5) Uani 1 1 d . . . . .
H12 H 1.0445 -0.0858 0.4300 0.042 Uiso 1 1 calc R U . . .
C13 C 1.08926(17) 0.1364(3) 0.44401(11) 0.0417(6) Uani 1 1 d . . . . .
H13 H 1.1549 0.1134 0.4575 0.050 Uiso 1 1 calc R U . . .
C14 C 1.05732(18) 0.2856(3) 0.44069(12) 0.0437(6) Uani 1 1 d . . . . .
H14 H 1.1010 0.3674 0.4521 0.052 Uiso 1 1 calc R U . . .
C15 C 0.96125(18) 0.3190(3) 0.42071(11) 0.0370(5) Uani 1 1 d . . . . .
C16 C 0.9261(2) 0.4825(3) 0.41702(16) 0.0563(8) Uani 1 1 d . . . . .
H16A H 0.9055 0.5082 0.3755 0.085 Uiso 1 1 calc R U . . .
H16B H 0.9789 0.5520 0.4319 0.085 Uiso 1 1 calc R U . . .
H16C H 0.8710 0.4946 0.4412 0.085 Uiso 1 1 calc R U . . .
C21 C 0.82127(19) -0.0405(3) 0.30265(11) 0.0440(6) Uani 1 1 d . . . . .
C22 C 0.8526(2) -0.1356(4) 0.25857(14) 0.0644(9) Uani 1 1 d . . . . .
H22 H 0.8922 -0.2235 0.2684 0.077 Uiso 1 1 calc R U . . .
C23 C 0.8241(3) -0.0981(5) 0.19912(16) 0.0837(12) Uani 1 1 d . . . . .
H23 H 0.8452 -0.1590 0.1676 0.100 Uiso 1 1 calc R U . . .
C24 C 0.7661(3) 0.0256(5) 0.18738(15) 0.0823(12) Uani 1 1 d . . . . .
H24 H 0.7440 0.0486 0.1473 0.099 Uiso 1 1 calc R U . . .
C25 C 0.7379(3) 0.1208(4) 0.23281(13) 0.0655(9) Uani 1 1 d . . . . .
C26 C 0.6725(4) 0.2557(5) 0.21918(16) 0.0896(14) Uani 1 1 d . . . . .
H26A H 0.6166 0.2493 0.2431 0.134 Uiso 1 1 calc R U . . .
H26B H 0.6495 0.2548 0.1768 0.134 Uiso 1 1 calc R U . . .
H26C H 0.7083 0.3516 0.2287 0.134 Uiso 1 1 calc R U . . .
C31 C 0.73561(17) -0.0860(3) 0.40967(11) 0.0351(5) Uani 1 1 d . . . . .
C32 C 0.7004(2) -0.2185(3) 0.43473(14) 0.0497(7) Uani 1 1 d . . . . .
H32 H 0.7407 -0.3071 0.4411 0.060 Uiso 1 1 calc R U . . .
C33 C 0.6061(2) -0.2198(4) 0.45029(17) 0.0641(9) Uani 1 1 d . . . . .
H33 H 0.5803 -0.3094 0.4676 0.077 Uiso 1 1 calc R U . . .
C34 C 0.5500(2) -0.0903(4) 0.44041(16) 0.0633(9) Uani 1 1 d . . . . .
H34 H 0.4840 -0.0914 0.4494 0.076 Uiso 1 1 calc R U . . .
C35 C 0.58868(18) 0.0426(3) 0.41735(13) 0.0481(7) Uani 1 1 d . . . . .
C36 C 0.5308(2) 0.1878(4) 0.40731(17) 0.0674(9) Uani 1 1 d . . . . .
H36A H 0.5579 0.2683 0.4345 0.101 Uiso 1 1 calc R U . . .
H36B H 0.4630 0.1681 0.4147 0.101 Uiso 1 1 calc R U . . .
H36C H 0.5337 0.2222 0.3661 0.101 Uiso 1 1 calc R U . . .
C1 C 0.6844(2) 0.4257(3) 0.57099(13) 0.0460(6) Uani 1 1 d . . . . .
F1 F 0.69235(18) 0.3993(3) 0.62930(8) 0.0872(7) Uani 1 1 d . . . . .
F2 F 0.71578(12) 0.56877(18) 0.56296(9) 0.0632(5) Uani 1 1 d . . . . .
F3 F 0.59094(11) 0.4242(2) 0.55186(10) 0.0765(6) Uani 1 1 d . . . . .
S1 S 0.75357(4) 0.28406(7) 0.53262(3) 0.03390(14) Uani 1 1 d . . . . .
O1 O 0.73409(13) 0.3309(2) 0.47122(8) 0.0451(4) Uani 1 1 d . . . . .
O2 O 0.85158(13) 0.3113(2) 0.55713(9) 0.0510(5) Uani 1 1 d . . . . .
O3 O 0.71193(15) 0.1389(2) 0.54722(9) 0.0527(5) Uani 1 1 d . . . . .
O1S O 1.0000 0.5715(4) 0.2500 0.0840(11) Uani 1 2 d DS T P . .
C2S C 0.9287(3) 0.4792(5) 0.2189(2) 0.0887(12) Uani 1 1 d D . . . .
H1S H 0.9297 0.4939 0.1755 0.106 Uiso 1 1 calc R U . . .
H2S H 0.8631 0.5062 0.2304 0.106 Uiso 1 1 calc R U . . .
C3S C 0.9533(4) 0.3191(5) 0.2356(3) 0.147(3) Uani 1 1 d D . . . .
H3S H 0.9062 0.2780 0.2623 0.176 Uiso 1 1 calc R U . . .
H4S H 0.9510 0.2531 0.1996 0.176 Uiso 1 1 calc R U . . .
O1A O 0.4544(10) 0.0677(12) 0.7586(8) 0.082(3) Uiso 0.25 1 d D . P A -1
C2A C 0.4185(9) 0.2141(15) 0.7335(8) 0.074(4) Uiso 0.25 1 d D . P A -1
H2AA H 0.3832 0.1973 0.6939 0.089 Uiso 0.25 1 calc R U P A -1
H2AB H 0.3735 0.2629 0.7598 0.089 Uiso 0.25 1 calc R U P A -1
C3A C 0.5030(12) 0.3120(15) 0.7284(11) 0.103(10) Uiso 0.25 1 d D . P A -1
H3AA H 0.4982 0.3657 0.6895 0.123 Uiso 0.25 1 calc R U P A -1
H3AB H 0.5085 0.3905 0.7604 0.123 Uiso 0.25 1 calc R U P A -1
C4A C 0.5860(9) 0.2090(17) 0.7337(8) 0.072(4) Uiso 0.25 1 d D . P A -1
H4AA H 0.6443 0.2627 0.7523 0.086 Uiso 0.25 1 calc R U P A -1
H4AB H 0.6004 0.1705 0.6941 0.086 Uiso 0.25 1 calc R U P A -1
C5A C 0.5579(13) 0.0820(19) 0.7711(11) 0.100(7) Uiso 0.25 1 d D . P A -1
H5AA H 0.5911 -0.0149 0.7611 0.120 Uiso 0.25 1 calc R U P A -1
H5AB H 0.5748 0.1057 0.8137 0.120 Uiso 0.25 1 calc R U P A -1
O1B O 0.4866(13) 0.0699(10) 0.7294(5) 0.076(3) Uiso 0.25 1 d D . P B -2
C2B C 0.4619(19) 0.1354(15) 0.7854(8) 0.121(8) Uiso 0.25 1 d D . P B -2
H2BA H 0.5078 0.0977 0.8184 0.145 Uiso 0.25 1 calc R U P B -2
H2BB H 0.3952 0.1040 0.7933 0.145 Uiso 0.25 1 calc R U P B -2
C3B C 0.4677(19) 0.3034(13) 0.7811(7) 0.078(6) Uiso 0.25 1 d D . P B -2
H3BA H 0.5013 0.3477 0.8179 0.093 Uiso 0.25 1 calc R U P B -2
H3BB H 0.4019 0.3494 0.7747 0.093 Uiso 0.25 1 calc R U P B -2
C4B C 0.5235(14) 0.3322(12) 0.7301(6) 0.050(4) Uiso 0.25 1 d D . P B -2
H4BA H 0.5023 0.4292 0.7096 0.060 Uiso 0.25 1 calc R U P B -2
H4BB H 0.5941 0.3386 0.7425 0.060 Uiso 0.25 1 calc R U P B -2
C5B C 0.5017(13) 0.1993(14) 0.6922(5) 0.085(5) Uiso 0.25 1 d D . P B -2
H5BA H 0.4425 0.2191 0.6652 0.103 Uiso 0.25 1 calc R U P B -2
H5BB H 0.5565 0.1785 0.6678 0.103 Uiso 0.25 1 calc R U P B -2

loop_
_atom_site_aniso_label
_atom_site_aniso_U_11
_atom_site_aniso_U_22
_atom_site_aniso_U_33
_atom_site_aniso_U_23
_atom_site_aniso_U_13
_atom_site_aniso_U_12
Fe1 0.0358(2) 0.0324(2) 0.0351(2) 0.00238(15) -0.00332(15) 0.00707(15)
Cl1 0.1182(7) 0.0500(4) 0.0531(4) 0.0050(3) -0.0196(4) 0.0373(4)
P1 0.0380(3) 0.0255(3) 0.0445(4) -0.0080(2) 0.0049(3) 0.0018(2)
N1 0.0304(9) 0.0269(9) 0.0313(10) -0.0015(8) 0.0057(8) 0.0005(8)
N2 0.0541(13) 0.0545(14) 0.0302(11) -0.0066(10) -0.0038(9) -0.0009(11)
N3 0.0283(9) 0.0417(11) 0.0372(11) -0.0066(9) -0.0029(8) -0.0001(8)
C11 0.0315(11) 0.0277(11) 0.0268(11) -0.0006(9) 0.0054(9) 0.0025(9)
C12 0.0334(12) 0.0393(13) 0.0337(12) 0.0056(10) 0.0060(9) 0.0079(10)
C13 0.0280(12) 0.0593(17) 0.0377(13) 0.0041(12) 0.0013(10) -0.0003(11)
C14 0.0340(13) 0.0492(15) 0.0482(15) -0.0058(12) 0.0057(11) -0.0121(11)
C15 0.0392(13) 0.0311(12) 0.0416(14) -0.0029(10) 0.0092(10) -0.0049(10)
C16 0.0548(17) 0.0304(13) 0.085(2) -0.0065(14) 0.0101(15) -0.0052(12)
C21 0.0475(14) 0.0484(15) 0.0366(14) -0.0165(12) 0.0058(11) -0.0047(12)
C22 0.071(2) 0.069(2) 0.0543(19) -0.0297(16) 0.0127(15) -0.0046(17)
C23 0.101(3) 0.103(3) 0.050(2) -0.042(2) 0.0202(19) -0.017(3)
C24 0.105(3) 0.106(3) 0.0349(17) -0.0180(19) -0.0014(17) -0.013(3)
C25 0.080(2) 0.083(2) 0.0321(15) -0.0057(15) -0.0074(14) -0.0069(19)
C26 0.116(3) 0.105(3) 0.0411(19) 0.0055(19) -0.029(2) 0.013(3)
C31 0.0336(12) 0.0331(12) 0.0381(13) -0.0087(10) 0.0000(10) -0.0055(10)
C32 0.0437(15) 0.0343(14) 0.071(2) -0.0053(13) 0.0052(13) -0.0091(12)
C33 0.0469(17) 0.0501(18) 0.096(3) 0.0019(17) 0.0130(17) -0.0157(14)
C34 0.0325(14) 0.068(2) 0.091(2) -0.0063(18) 0.0094(14) -0.0151(14)
C35 0.0294(12) 0.0576(17) 0.0562(17) -0.0064(14) -0.0023(11) -0.0001(12)
C36 0.0340(14) 0.081(2) 0.087(2) 0.0056(19) 0.0016(15) 0.0152(15)
C1 0.0461(15) 0.0416(14) 0.0526(17) -0.0075(12) 0.0177(12) -0.0032(12)
F1 0.1307(19) 0.0858(15) 0.0502(11) -0.0131(10) 0.0361(11) 0.0043(13)
F2 0.0571(10) 0.0347(8) 0.1003(14) -0.0115(8) 0.0222(9) -0.0019(7)
F3 0.0348(8) 0.0720(12) 0.1256(18) -0.0222(12) 0.0228(9) -0.0018(8)
S1 0.0362(3) 0.0313(3) 0.0339(3) 0.0007(2) 0.0010(2) 0.0026(2)
O1 0.0502(10) 0.0512(11) 0.0341(9) 0.0018(8) 0.0053(7) 0.0094(9)
O2 0.0387(10) 0.0476(11) 0.0640(12) -0.0018(9) -0.0107(9) 0.0060(8)
O3 0.0697(13) 0.0347(10) 0.0526(11) 0.0024(8) -0.0007(9) -0.0084(9)
O1S 0.064(2) 0.0544(19) 0.131(3) 0.000 -0.004(2) 0.000
C2S 0.087(3) 0.083(3) 0.096(3) -0.020(2) 0.008(2) -0.003(2)
C3S 0.211(8) 0.071(3) 0.154(6) -0.014(4) -0.010(5) -0.039(4)

loop_
_atom_type_symbol
_atom_type_description
_atom_type_scat_dispersion_real
_atom_type_scat_dispersion_imag
_atom_type_scat_source
C C 0.0181 0.0091 'International Tables Vol C Tables 4.2.6.8 and 6.1.1.4'
H H 0.0000 0.0000 'International Tables Vol C Tables 4.2.6.8 and 6.1.1.4'
N N 0.0311 0.0180 'International Tables Vol C Tables 4.2.6.8 and 6.1.1.4'
P P 0.2955 0.4335 'International Tables Vol C Tables 4.2.6.8 and 6.1.1.4'
Fe Fe -1.1336 3.1974 'International Tables Vol C Tables 4.2.6.8 and 6.1.1.4'
S S 0.3331 0.5567 'International Tables Vol C Tables 4.2.6.8 and 6.1.1.4'
F F 0.0727 0.0534 'International Tables Vol C Tables 4.2.6.8 and 6.1.1.4'
O O 0.0492 0.0322 'International Tables Vol C Tables 4.2.6.8 and 6.1.1.4'
Cl Cl 0.3639 0.7018 'International Tables Vol C Tables 4.2.6.8 and 6.1.1.4'

loop_
_geom_angle_atom_site_label_1
_geom_angle_atom_site_label_2
_geom_angle_atom_site_label_3
_geom_angle
_geom_angle_site_symmetry_1
N3 Fe1 N1 103.27(7) .
N3 Fe1 Cl1 133.81(6) .
N1 Fe1 Cl1 120.38(6) .
N3 Fe1 N2 83.82(8) .
N1 Fe1 N2 91.81(8) .
Cl1 Fe1 N2 107.57(6) .
C11 P1 C31 107.18(10) .
C11 P1 C21 99.54(11) .
C31 P1 C21 99.51(12) .
C15 N1 C11 118.45(19) .
C15 N1 Fe1 125.10(16) .
C11 N1 Fe1 116.44(14) .
C21 N2 C25 117.9(2) .
C21 N2 Fe1 113.94(16) .
C25 N2 Fe1 128.0(2) .
C35 N3 C31 119.1(2) .
C35 N3 Fe1 124.30(18) .
C31 N3 Fe1 116.59(15) .
N1 C11 C12 122.1(2) .
N1 C11 P1 122.67(16) .
C12 C11 P1 115.04(17) .
C13 C12 C11 119.2(2) .
C13 C12 H12 120.4 .
C11 C12 H12 120.4 .
C14 C13 C12 118.7(2) .
C14 C13 H13 120.6 .
C12 C13 H13 120.6 .
C13 C14 C15 120.5(2) .
C13 C14 H14 119.7 .
C15 C14 H14 119.7 .
N1 C15 C14 120.9(2) .
N1 C15 C16 118.4(2) .
C14 C15 C16 120.6(2) .
C15 C16 H16A 109.5 .
C15 C16 H16B 109.5 .
H16A C16 H16B 109.5 .
C15 C16 H16C 109.5 .
H16A C16 H16C 109.5 .
H16B C16 H16C 109.5 .
N2 C21 C22 123.1(3) .
N2 C21 P1 121.94(18) .
C22 C21 P1 115.0(2) .
C21 C22 C23 118.0(3) .
C21 C22 H22 121.0 .
C23 C22 H22 121.0 .
C24 C23 C22 118.9(3) .
C24 C23 H23 120.5 .
C22 C23 H23 120.5 .
C23 C24 C25 121.5(3) .
C23 C24 H24 119.2 .
C25 C24 H24 119.2 .
N2 C25 C24 120.5(3) .
N2 C25 C26 118.7(3) .
C24 C25 C26 120.9(3) .
C25 C26 H26A 109.5 .
C25 C26 H26B 109.5 .
H26A C26 H26B 109.5 .
C25 C26 H26C 109.5 .
H26A C26 H26C 109.5 .
H26B C26 H26C 109.5 .
N3 C31 C32 121.9(2) .
N3 C31 P1 122.38(18) .
C32 C31 P1 115.32(19) .
C33 C32 C31 119.0(3) .
C33 C32 H32 120.5 .
C31 C32 H32 120.5 .
C34 C33 C32 119.0(3) .
C34 C33 H33 120.5 .
C32 C33 H33 120.5 .
C33 C34 C35 120.6(3) .
C33 C34 H34 119.7 .
C35 C34 H34 119.7 .
N3 C35 C34 120.4(3) .
N3 C35 C36 117.2(3) .
C34 C35 C36 122.4(3) .
C35 C36 H36A 109.5 .
C35 C36 H36B 109.5 .
H36A C36 H36B 109.5 .
C35 C36 H36C 109.5 .
H36A C36 H36C 109.5 .
H36B C36 H36C 109.5 .
F3 C1 F2 106.5(2) .
F3 C1 F1 108.3(2) .
F2 C1 F1 107.2(2) .
F3 C1 S1 112.01(19) .
F2 C1 S1 111.81(18) .
F1 C1 S1 110.7(2) .
O3 S1 O2 116.03(12) .
O3 S1 O1 114.95(12) .
O2 S1 O1 114.40(12) .
O3 S1 C1 104.09(13) .
O2 S1 C1 102.83(12) .
O1 S1 C1 101.91(12) .
C2S O1S C2S 110.8(4) 2_755
O1S C2S C3S 105.8(3) .
O1S C2S H1S 110.6 .
C3S C2S H1S 110.6 .
O1S C2S H2S 110.6 .
C3S C2S H2S 110.6 .
H1S C2S H2S 108.7 .
C3S C3S C2S 107.7(3) 2_755
C3S C3S H3S 110.2 2_755
C2S C3S H3S 110.2 .
C3S C3S H4S 110.2 2_755
C2S C3S H4S 110.2 .
H3S C3S H4S 108.5 .
C5A O1A C2A 107.4(7) .
C3A C2A O1A 106.9(7) .
C3A C2A H2AA 110.3 .
O1A C2A H2AA 110.3 .
C3A C2A H2AB 110.3 .
O1A C2A H2AB 110.3 .
H2AA C2A H2AB 108.6 .
C4A C3A C2A 105.6(6) .
C4A C3A H3AA 110.6 .
C2A C3A H3AA 110.6 .
C4A C3A H3AB 110.6 .
C2A C3A H3AB 110.6 .
H3AA C3A H3AB 108.8 .
C3A C4A C5A 105.2(8) .
C3A C4A H4AA 110.7 .
C5A C4A H4AA 110.7 .
C3A C4A H4AB 110.7 .
C5A C4A H4AB 110.7 .
H4AA C4A H4AB 108.8 .
O1A C5A C4A 105.2(7) .
O1A C5A H5AA 110.7 .
C4A C5A H5AA 110.7 .
O1A C5A H5AB 110.7 .
C4A C5A H5AB 110.7 .
H5AA C5A H5AB 108.8 .
C5B O1B C2B 105.3(6) .
O1B C2B C3B 108.3(7) .
O1B C2B H2BA 110.0 .
C3B C2B H2BA 110.0 .
O1B C2B H2BB 110.0 .
C3B C2B H2BB 110.0 .
H2BA C2B H2BB 108.4 .
C2B C3B C4B 104.9(6) .
C2B C3B H3BA 110.8 .
C4B C3B H3BA 110.8 .
C2B C3B H3BB 110.8 .
C4B C3B H3BB 110.8 .
H3BA C3B H3BB 108.8 .
C5B C4B C3B 103.5(7) .
C5B C4B H4BA 111.1 .
C3B C4B H4BA 111.1 .
C5B C4B H4BB 111.1 .
C3B C4B H4BB 111.1 .
H4BA C4B H4BB 109.0 .
O1B C5B C4B 108.0(7) .
O1B C5B H5BA 110.1 .
C4B C5B H5BA 110.1 .
O1B C5B H5BB 110.1 .
C4B C5B H5BB 110.1 .
H5BA C5B H5BB 108.4 .

loop_
_geom_bond_atom_site_label_1
_geom_bond_atom_site_label_2
_geom_bond_distance
_geom_bond_site_symmetry_2
Fe1 N3 2.084(2) .
Fe1 N1 2.1172(18) .
Fe1 Cl1 2.2284(8) .
Fe1 N2 2.258(2) .
P1 C11 1.831(2) .
P1 C31 1.838(2) .
P1 C21 1.840(3) .
N1 C15 1.352(3) .
N1 C11 1.354(3) .
N2 C21 1.360(4) .
N2 C25 1.362(4) .
N3 C35 1.351(3) .
N3 C31 1.353(3) .
C11 C12 1.385(3) .
C12 C13 1.381(4) .
C12 H12 0.9500 .
C13 C14 1.363(4) .
C13 H13 0.9500 .
C14 C15 1.392(4) .
C14 H14 0.9500 .
C15 C16 1.495(4) .
C16 H16A 0.9800 .
C16 H16B 0.9800 .
C16 H16C 0.9800 .
C21 C22 1.388(4) .
C22 C23 1.402(5) .
C22 H22 0.9500 .
C23 C24 1.347(6) .
C23 H23 0.9500 .
C24 C25 1.397(5) .
C24 H24 0.9500 .
C25 C26 1.490(5) .
C26 H26A 0.9800 .
C26 H26B 0.9800 .
C26 H26C 0.9800 .
C31 C32 1.384(4) .
C32 C33 1.376(4) .
C32 H32 0.9500 .
C33 C34 1.368(5) .
C33 H33 0.9500 .
C34 C35 1.387(4) .
C34 H34 0.9500 .
C35 C36 1.494(4) .
C36 H36A 0.9800 .
C36 H36B 0.9800 .
C36 H36C 0.9800 .
C1 F3 1.322(3) .
C1 F2 1.328(3) .
C1 F1 1.330(3) .
C1 S1 1.818(3) .
S1 O3 1.4307(19) .
S1 O2 1.4339(18) .
S1 O1 1.4460(18) .
O1S C2S 1.405(4) 2_755
O1S C2S 1.405(4) .
C2S C3S 1.467(5) .
C2S H1S 0.9900 .
C2S H2S 0.9900 .
C3S C3S 1.392(8) 2_755
C3S H3S 0.9900 .
C3S H4S 0.9900 .
O1A C5A 1.435(10) .
O1A C2A 1.456(9) .
C2A C3A 1.453(10) .
C2A H2AA 0.9900 .
C2A H2AB 0.9900 .
C3A C4A 1.447(10) .
C3A H3AA 0.9900 .
C3A H3AB 0.9900 .
C4A C5A 1.459(10) .
C4A H4AA 0.9900 .
C4A H4AB 0.9900 .
C5A H5AA 0.9900 .
C5A H5AB 0.9900 .
O1B C5B 1.425(10) .
O1B C2B 1.451(10) .
C2B C3B 1.458(10) .
C2B H2BA 0.9900 .
C2B H2BB 0.9900 .
C3B C4B 1.461(10) .
C3B H3BA 0.9900 .
C3B H3BB 0.9900 .
C4B C5B 1.448(10) .
C4B H4BA 0.9900 .
C4B H4BB 0.9900 .
C5B H5BA 0.9900 .
C5B H5BB 0.9900 .

loop_
_geom_torsion_atom_site_label_1
_geom_torsion_atom_site_label_2
_geom_torsion_atom_site_label_3
_geom_torsion_atom_site_label_4
_geom_torsion
_geom_torsion_site_symmetry_1
_geom_torsion_site_symmetry_4
C15 N1 C11 C12 -0.4(3) . .
Fe1 N1 C11 C12 -179.62(16) . .
C15 N1 C11 P1 -175.09(17) . .
Fe1 N1 C11 P1 5.7(2) . .
C31 P1 C11 N1 -49.5(2) . .
C21 P1 C11 N1 53.7(2) . .
C31 P1 C11 C12 135.47(17) . .
C21 P1 C11 C12 -121.39(18) . .
N1 C11 C12 C13 -0.9(3) . .
P1 C11 C12 C13 174.16(18) . .
C11 C12 C13 C14 1.2(4) . .
C12 C13 C14 C15 -0.2(4) . .
C11 N1 C15 C14 1.4(3) . .
Fe1 N1 C15 C14 -179.45(18) . .
C11 N1 C15 C16 -179.7(2) . .
Fe1 N1 C15 C16 -0.6(3) . .
C13 C14 C15 N1 -1.1(4) . .
C13 C14 C15 C16 -180.0(3) . .
C25 N2 C21 C22 4.7(4) . .
Fe1 N2 C21 C22 -170.2(2) . .
C25 N2 C21 P1 -173.2(2) . .
Fe1 N2 C21 P1 11.9(3) . .
C11 P1 C21 N2 -63.3(2) . .
C31 P1 C21 N2 46.0(2) . .
C11 P1 C21 C22 118.6(2) . .
C31 P1 C21 C22 -132.0(2) . .
N2 C21 C22 C23 -2.5(5) . .
P1 C21 C22 C23 175.6(3) . .
C21 C22 C23 C24 -1.5(6) . .
C22 C23 C24 C25 3.0(6) . .
C21 N2 C25 C24 -3.1(5) . .
Fe1 N2 C25 C24 171.0(3) . .
C21 N2 C25 C26 175.2(3) . .
Fe1 N2 C25 C26 -10.7(5) . .
C23 C24 C25 N2 -0.8(6) . .
C23 C24 C25 C26 -179.0(4) . .
C35 N3 C31 C32 -2.9(4) . .
Fe1 N3 C31 C32 174.4(2) . .
C35 N3 C31 P1 169.52(19) . .
Fe1 N3 C31 P1 -13.2(2) . .
C11 P1 C31 N3 54.7(2) . .
C21 P1 C31 N3 -48.5(2) . .
C11 P1 C31 C32 -132.4(2) . .
C21 P1 C31 C32 124.4(2) . .
N3 C31 C32 C33 2.7(4) . .
P1 C31 C32 C33 -170.2(3) . .
C31 C32 C33 C34 0.1(5) . .
C32 C33 C34 C35 -2.6(5) . .
C31 N3 C35 C34 0.3(4) . .
Fe1 N3 C35 C34 -176.7(2) . .
C31 N3 C35 C36 -178.9(2) . .
Fe1 N3 C35 C36 4.1(3) . .
C33 C34 C35 N3 2.5(5) . .
C33 C34 C35 C36 -178.4(3) . .
F3 C1 S1 O3 -61.9(2) . .
F2 C1 S1 O3 178.63(19) . .
F1 C1 S1 O3 59.2(2) . .
F3 C1 S1 O2 176.7(2) . .
F2 C1 S1 O2 57.2(2) . .
F1 C1 S1 O2 -62.2(2) . .
F3 C1 S1 O1 58.0(2) . .
F2 C1 S1 O1 -61.5(2) . .
F1 C1 S1 O1 179.0(2) . .
C2S O1S C2S C3S 4.6(4) 2_755 .
O1S C2S C3S C3S -12.5(10) . 2_755
C5A O1A C2A C3A 3(3) . .
O1A C2A C3A C4A 16(2) . .
C2A C3A C4A C5A -29(2) . .
C2A O1A C5A C4A -21(3) . .
C3A C4A C5A O1A 31(2) . .
C5B O1B C2B C3B -3(3) . .
O1B C2B C3B C4B -17(2) . .
C2B C3B C4B C5B 29.0(19) . .
C2B O1B C5B C4B 22(2) . .
C3B C4B C5B O1B -32.0(16) . .
